data_4078069
loop_
_publ_author_name
'Dahcheh, Fatme'
'Stephan, Douglas W.'

_publ_section_title
;
 Ruthenium and Rhodium Complexes of Thioether-Alkynylborates
;
_journal_issue 8
_journal_name_full Organometallics
_journal_page_first 3222
_journal_paper_doi 10.1021/om300075r
_journal_volume 31
_journal_year 2012
_chemical_formula_sum 'C63 H46 B F10 P2 Ru S'
_chemical_formula_weight 1198.88
_chemical_name_systematic
; 
 ? 
;
_space_group_IT_number 14
_symmetry_cell_setting monoclinic
_symmetry_space_group_name_Hall '-P 2ybc'
_symmetry_space_group_name_H-M 'P 1 21/c 1'
_atom_sites_solution_hydrogens geom
_atom_sites_solution_primary direct
_atom_sites_solution_secondary difmap
_audit_creation_method SHELXL-97
_cell_angle_alpha 90.00
_cell_angle_beta 95.229(3)
_cell_angle_gamma 90.00
_cell_formula_units_Z 4
_cell_length_a 15.7292(16)
_cell_length_b 17.8914(15)
_cell_length_c 19.3892(19)
_cell_measurement_temperature 150(2)
_cell_volume 5433.8(9)
_computing_structure_refinement 'SHELXL-97 (Sheldrick, 1997)'
_computing_structure_solution 'SHELXS-97 (Sheldrick, 1990)'
_diffrn_ambient_temperature 150(2)
_diffrn_measured_fraction_theta_full 1.000
_diffrn_measured_fraction_theta_max 1.000
_diffrn_radiation_monochromator graphite
_diffrn_radiation_source 'fine-focus sealed tube'
_diffrn_radiation_type MoK\a
_diffrn_radiation_wavelength 0.71073
_diffrn_reflns_av_R_equivalents 0.1127
_diffrn_reflns_av_sigmaI/netI 0.1165
_diffrn_reflns_limit_h_max 19
_diffrn_reflns_limit_h_min -20
_diffrn_reflns_limit_k_max 23
_diffrn_reflns_limit_k_min -21
_diffrn_reflns_limit_l_max 25
_diffrn_reflns_limit_l_min -25
_diffrn_reflns_number 49249
_diffrn_reflns_theta_full 27.51
_diffrn_reflns_theta_max 27.51
_diffrn_reflns_theta_min 1.55
_exptl_absorpt_coefficient_mu 0.461
_exptl_absorpt_correction_T_max 0.9640
_exptl_absorpt_correction_T_min 0.9425
_exptl_absorpt_correction_type multi-scan
_exptl_crystal_density_diffrn 1.465
_exptl_crystal_density_method 'not measured'
_exptl_crystal_F_000 2436
_exptl_crystal_size_max 0.13
_exptl_crystal_size_mid 0.08
_exptl_crystal_size_min 0.08
_refine_diff_density_max 0.859
_refine_diff_density_min -0.526
_refine_diff_density_rms 0.101
_refine_ls_extinction_method none
_refine_ls_goodness_of_fit_ref 0.978
_refine_ls_hydrogen_treatment mixed
_refine_ls_matrix_type full
_refine_ls_number_parameters 703
_refine_ls_number_reflns 12475
_refine_ls_number_restraints 0
_refine_ls_restrained_S_all 0.978
_refine_ls_R_factor_all 0.1142
_refine_ls_R_factor_gt 0.0519
_refine_ls_shift/su_max 0.001
_refine_ls_shift/su_mean 0.000
_refine_ls_structure_factor_coef Fsqd
_refine_ls_weighting_details 'calc w=1/[\s^2^(Fo^2^)+(0.0455P)^2^+0.0000P] where P=(Fo^2^+2Fc^2^)/3'
_refine_ls_weighting_scheme calc
_refine_ls_wR_factor_gt 0.0990
_refine_ls_wR_factor_ref 0.1213
_reflns_number_gt 7400
_reflns_number_total 12475
_reflns_threshold_expression >2sigma(I)
_cod_data_source_file om300075r_si_003.cif
_cod_data_source_block fd031_0m
_cod_original_sg_symbol_H-M P2(1)/c
_cod_database_code 4078069

loop_
_symmetry_equiv_pos_as_xyz
'x, y, z'
'-x, y+1/2, -z+1/2'
'-x, -y, -z'
'x, -y-1/2, z-1/2'

loop_
_atom_site_label
_atom_site_type_symbol
_atom_site_fract_x
_atom_site_fract_y
_atom_site_fract_z
_atom_site_U_iso_or_equiv
_atom_site_adp_type
_atom_site_occupancy
_atom_site_symmetry_multiplicity
_atom_site_calc_flag
_atom_site_refinement_flags
Ru1 Ru 0.67544(2) 0.790864(16) 0.773061(17) 0.01765(9) Uani 1 1 d .
P1 P 0.77923(6) 0.87419(5) 0.81663(6) 0.0197(2) Uani 1 1 d .
P2 P 0.72852(7) 0.77273(5) 0.66723(5) 0.0195(2) Uani 1 1 d .
S1 S 0.45549(7) 0.83767(5) 0.81186(6) 0.0252(2) Uani 1 1 d .
B1 B 0.3316(3) 0.8902(2) 0.7081(2) 0.0225(11) Uani 1 1 d .
F1 F 0.36161(17) 0.77873(13) 0.59196(14) 0.0453(7) Uani 1 1 d .
F2 F 0.26328(19) 0.76081(15) 0.47564(14) 0.0553(8) Uani 1 1 d .
F3 F 0.12211(18) 0.84799(17) 0.44672(15) 0.0597(9) Uani 1 1 d .
F4 F 0.07973(17) 0.95071(17) 0.54067(15) 0.0601(9) Uani 1 1 d .
F5 F 0.17722(15) 0.97055(14) 0.65889(13) 0.0384(6) Uani 1 1 d .
F6 F 0.21996(16) 0.76540(12) 0.73379(13) 0.0377(6) Uani 1 1 d .
F7 F 0.11580(18) 0.75097(15) 0.83258(15) 0.0520(8) Uani 1 1 d .
F8 F 0.09923(19) 0.86317(17) 0.92600(15) 0.0599(9) Uani 1 1 d .
F9 F 0.18870(19) 0.99162(16) 0.91496(16) 0.0586(9) Uani 1 1 d .
F10 F 0.29471(17) 1.00818(13) 0.81718(14) 0.0455(7) Uani 1 1 d .
C1 C 0.5540(2) 0.7209(2) 0.7636(2) 0.0215(9) Uani 1 1 d .
H1A H 0.5163 0.7212 0.7192 0.026 Uiso 1 1 calc R
C2 C 0.6250(2) 0.6720(2) 0.7713(2) 0.0226(9) Uani 1 1 d .
H2A H 0.6364 0.6386 0.7319 0.027 Uiso 1 1 calc R
C3 C 0.6853(3) 0.6760(2) 0.8290(2) 0.0252(9) Uani 1 1 d .
H3A H 0.7391 0.6461 0.8304 0.030 Uiso 1 1 calc R
C4 C 0.6761(2) 0.7327(2) 0.8777(2) 0.0229(9) Uani 1 1 d .
H4A H 0.7242 0.7427 0.9139 0.027 Uiso 1 1 calc R
C5 C 0.6069(2) 0.7829(2) 0.8705(2) 0.0230(9) Uani 1 1 d .
H5A H 0.6064 0.8271 0.9021 0.028 Uiso 1 1 calc R
C6 C 0.5430(3) 0.77621(19) 0.8145(2) 0.0219(9) Uani 1 1 d .
C7 C 0.4024(2) 0.8229(2) 0.7261(2) 0.0228(9) Uani 1 1 d .
H7A H 0.4450 0.8230 0.6915 0.027 Uiso 1 1 calc R
H7B H 0.3734 0.7737 0.7241 0.027 Uiso 1 1 calc R
C8 C 0.3817(2) 0.9702(2) 0.7011(2) 0.0238(9) Uani 1 1 d .
H8A H 0.3389 1.0103 0.6913 0.029 Uiso 1 1 calc R
H8B H 0.4142 0.9818 0.7460 0.029 Uiso 1 1 calc R
C9 C 0.4436(3) 0.9701(2) 0.6438(2) 0.0275(10) Uani 1 1 d .
H9A H 0.4792 0.9244 0.6489 0.033 Uiso 1 1 calc R
H9B H 0.4096 0.9673 0.5983 0.033 Uiso 1 1 calc R
C10 C 0.5024(2) 1.0377(2) 0.6438(2) 0.0215(9) Uani 1 1 d .
C11 C 0.5655(3) 1.0474(2) 0.6979(2) 0.0288(10) Uani 1 1 d .
H11A H 0.5690 1.0133 0.7356 0.035 Uiso 1 1 calc R
C12 C 0.6236(3) 1.1057(2) 0.6981(3) 0.0348(11) Uani 1 1 d .
H12A H 0.6663 1.1114 0.7356 0.042 Uiso 1 1 calc R
C13 C 0.6189(3) 1.1555(2) 0.6434(3) 0.0358(12) Uani 1 1 d .
H13A H 0.6592 1.1950 0.6425 0.043 Uiso 1 1 calc R
C14 C 0.5560(3) 1.1476(2) 0.5906(2) 0.0342(11) Uani 1 1 d .
H14A H 0.5520 1.1828 0.5538 0.041 Uiso 1 1 calc R
C15 C 0.4977(3) 1.0891(2) 0.5896(2) 0.0294(10) Uani 1 1 d .
H15A H 0.4548 1.0843 0.5521 0.035 Uiso 1 1 calc R
C16 C 0.2734(2) 0.8736(2) 0.6341(2) 0.0234(9) Uani 1 1 d .
C17 C 0.2913(3) 0.8232(2) 0.5828(2) 0.0313(10) Uani 1 1 d .
C18 C 0.2415(3) 0.8126(3) 0.5218(2) 0.0381(12) Uani 1 1 d .
C19 C 0.1697(3) 0.8553(3) 0.5074(2) 0.0416(13) Uani 1 1 d .
C20 C 0.1486(3) 0.9071(3) 0.5553(3) 0.0386(12) Uani 1 1 d .
C21 C 0.2006(3) 0.9155(2) 0.6158(2) 0.0319(11) Uani 1 1 d .
C22 C 0.2645(2) 0.8871(2) 0.7695(2) 0.0227(9) Uani 1 1 d .
C23 C 0.2159(3) 0.8239(2) 0.7781(2) 0.0273(10) Uani 1 1 d .
C24 C 0.1613(3) 0.8141(2) 0.8286(2) 0.0348(11) Uani 1 1 d .
C25 C 0.1522(3) 0.8704(3) 0.8755(3) 0.0398(12) Uani 1 1 d .
C26 C 0.1986(3) 0.9346(2) 0.8697(2) 0.0372(12) Uani 1 1 d .
C27 C 0.2521(3) 0.9417(2) 0.8184(2) 0.0294(10) Uani 1 1 d .
C28 C 0.8497(2) 0.8306(2) 0.8854(2) 0.0209(9) Uani 1 1 d .
C29 C 0.8902(2) 0.7641(2) 0.8697(2) 0.0267(10) Uani 1 1 d .
H29A H 0.8804 0.7436 0.8245 0.032 Uiso 1 1 calc R
C30 C 0.9442(3) 0.7277(2) 0.9187(2) 0.0283(10) Uani 1 1 d .
H30A H 0.9713 0.6825 0.9072 0.034 Uiso 1 1 calc R
C31 C 0.9589(3) 0.7571(2) 0.9848(2) 0.0332(11) Uani 1 1 d .
H31A H 0.9970 0.7325 1.0182 0.040 Uiso 1 1 calc R
C32 C 0.9185(3) 0.8218(2) 1.0021(2) 0.0308(10) Uani 1 1 d .
H32A H 0.9274 0.8411 1.0479 0.037 Uiso 1 1 calc R
C33 C 0.8647(3) 0.8591(2) 0.9524(2) 0.0277(10) Uani 1 1 d .
H33A H 0.8379 0.9043 0.9643 0.033 Uiso 1 1 calc R
C34 C 0.8548(3) 0.9186(2) 0.7628(2) 0.0206(9) Uani 1 1 d .
C35 C 0.9418(3) 0.9036(2) 0.7688(2) 0.0281(10) Uani 1 1 d .
H35A H 0.9652 0.8692 0.8026 0.034 Uiso 1 1 calc R
C36 C 0.9950(3) 0.9390(2) 0.7251(2) 0.0331(11) Uani 1 1 d .
H36A H 1.0544 0.9285 0.7294 0.040 Uiso 1 1 calc R
C37 C 0.9621(3) 0.9887(2) 0.6763(2) 0.0368(12) Uani 1 1 d .
H37A H 0.9984 1.0118 0.6460 0.044 Uiso 1 1 calc R
C38 C 0.8755(3) 1.0056(2) 0.6709(2) 0.0391(12) Uani 1 1 d .
H38A H 0.8527 1.0408 0.6375 0.047 Uiso 1 1 calc R
C39 C 0.8227(3) 0.9706(2) 0.7143(2) 0.0282(10) Uani 1 1 d .
H39A H 0.7636 0.9825 0.7109 0.034 Uiso 1 1 calc R
C40 C 0.7386(3) 0.9592(2) 0.8560(2) 0.0246(9) Uani 1 1 d .
C41 C 0.7965(3) 1.0141(2) 0.8812(2) 0.0346(11) Uani 1 1 d .
H41A H 0.8558 1.0068 0.8780 0.042 Uiso 1 1 calc R
C42 C 0.7685(3) 1.0786(2) 0.9106(3) 0.0468(14) Uani 1 1 d .
H42A H 0.8084 1.1154 0.9281 0.056 Uiso 1 1 calc R
C43 C 0.6816(3) 1.0895(2) 0.9145(3) 0.0447(13) Uani 1 1 d .
H43A H 0.6620 1.1338 0.9349 0.054 Uiso 1 1 calc R
C44 C 0.6241(3) 1.0364(2) 0.8890(2) 0.0379(12) Uani 1 1 d .
H44A H 0.5647 1.0446 0.8914 0.045 Uiso 1 1 calc R
C45 C 0.6517(3) 0.9711(2) 0.8599(2) 0.0269(10) Uani 1 1 d .
H45A H 0.6114 0.9345 0.8427 0.032 Uiso 1 1 calc R
C46 C 0.7325(2) 0.8482(2) 0.6041(2) 0.0193(9) Uani 1 1 d .
C47 C 0.6780(3) 0.9091(2) 0.6064(2) 0.0233(9) Uani 1 1 d .
H47A H 0.6426 0.9136 0.6433 0.028 Uiso 1 1 calc R
C48 C 0.6750(3) 0.9640(2) 0.5546(2) 0.0279(10) Uani 1 1 d .
H48A H 0.6379 1.0056 0.5565 0.034 Uiso 1 1 calc R
C49 C 0.7261(3) 0.9571(2) 0.5011(2) 0.0294(10) Uani 1 1 d .
H49A H 0.7246 0.9944 0.4662 0.035 Uiso 1 1 calc R
C50 C 0.7793(3) 0.8965(2) 0.4977(2) 0.0296(10) Uani 1 1 d .
H50A H 0.8142 0.8921 0.4604 0.035 Uiso 1 1 calc R
C51 C 0.7822(2) 0.8417(2) 0.5485(2) 0.0219(9) Uani 1 1 d .
H51A H 0.8183 0.7995 0.5453 0.026 Uiso 1 1 calc R
C52 C 0.8356(3) 0.7312(2) 0.6762(2) 0.0241(9) Uani 1 1 d .
C53 C 0.9093(3) 0.7696(2) 0.6649(2) 0.0271(10) Uani 1 1 d .
H53A H 0.9053 0.8189 0.6466 0.033 Uiso 1 1 calc R
C54 C 0.9891(3) 0.7373(3) 0.6797(2) 0.0413(12) Uani 1 1 d .
H54A H 1.0392 0.7647 0.6725 0.050 Uiso 1 1 calc R
C55 C 0.9956(3) 0.6653(3) 0.7051(3) 0.0543(16) Uani 1 1 d .
H55A H 1.0501 0.6431 0.7150 0.065 Uiso 1 1 calc R
C56 C 0.9227(3) 0.6254(3) 0.7160(3) 0.0464(14) Uani 1 1 d .
H56A H 0.9272 0.5755 0.7326 0.056 Uiso 1 1 calc R
C57 C 0.8440(3) 0.6578(2) 0.7028(2) 0.0343(11) Uani 1 1 d .
H57A H 0.7943 0.6305 0.7117 0.041 Uiso 1 1 calc R
C58 C 0.6637(2) 0.7083(2) 0.60998(19) 0.0208(8) Uani 1 1 d .
C59 C 0.6950(3) 0.6440(2) 0.5809(2) 0.0269(10) Uani 1 1 d .
H59A H 0.7532 0.6305 0.5911 0.032 Uiso 1 1 calc R
C60 C 0.6419(3) 0.5993(2) 0.5373(2) 0.0316(11) Uani 1 1 d .
H60A H 0.6638 0.5551 0.5184 0.038 Uiso 1 1 calc R
C61 C 0.5575(3) 0.6186(2) 0.5210(2) 0.0320(11) Uani 1 1 d .
H61A H 0.5213 0.5878 0.4912 0.038 Uiso 1 1 calc R
C62 C 0.5263(3) 0.6832(2) 0.5486(2) 0.0309(10) Uani 1 1 d .
H62A H 0.4685 0.6972 0.5371 0.037 Uiso 1 1 calc R
C63 C 0.5783(3) 0.7275(2) 0.5925(2) 0.0255(10) Uani 1 1 d .
H63A H 0.5558 0.7716 0.6112 0.031 Uiso 1 1 calc R

loop_
_atom_site_aniso_label
_atom_site_aniso_U_11
_atom_site_aniso_U_22
_atom_site_aniso_U_33
_atom_site_aniso_U_23
_atom_site_aniso_U_13
_atom_site_aniso_U_12
Ru1 0.01817(16) 0.01630(15) 0.01841(17) 0.00235(15) 0.00122(12) 0.00111(14)
P1 0.0201(5) 0.0178(5) 0.0213(6) 0.0002(4) 0.0018(4) 0.0015(4)
P2 0.0212(5) 0.0174(5) 0.0197(6) 0.0005(4) 0.0011(4) 0.0032(4)
S1 0.0229(6) 0.0253(5) 0.0275(6) 0.0022(5) 0.0028(5) 0.0040(4)
B1 0.021(3) 0.020(2) 0.027(3) 0.006(2) 0.004(2) -0.0004(19)
F1 0.0530(18) 0.0387(15) 0.0428(17) -0.0126(13) -0.0042(14) 0.0134(13)
F2 0.069(2) 0.0574(18) 0.0388(18) -0.0165(15) -0.0008(15) -0.0178(15)
F3 0.0468(18) 0.089(2) 0.0398(18) 0.0076(16) -0.0139(15) -0.0305(16)
F4 0.0260(15) 0.100(2) 0.052(2) 0.0212(18) -0.0076(14) 0.0110(16)
F5 0.0271(14) 0.0480(15) 0.0404(17) 0.0092(13) 0.0041(12) 0.0126(12)
F6 0.0422(16) 0.0279(13) 0.0439(17) -0.0018(12) 0.0088(13) -0.0134(11)
F7 0.0537(19) 0.0539(17) 0.0497(19) 0.0069(14) 0.0112(15) -0.0344(15)
F8 0.061(2) 0.084(2) 0.0395(18) -0.0019(16) 0.0259(16) -0.0317(17)
F9 0.070(2) 0.0582(18) 0.054(2) -0.0163(16) 0.0364(17) -0.0226(16)
F10 0.0588(19) 0.0305(14) 0.0523(18) -0.0120(13) 0.0324(15) -0.0177(13)
C1 0.020(2) 0.023(2) 0.021(2) 0.0069(17) -0.0011(17) -0.0020(16)
C2 0.024(2) 0.0145(19) 0.030(2) 0.0044(18) 0.0055(19) -0.0028(16)
C3 0.022(2) 0.022(2) 0.032(3) 0.0079(19) 0.0050(19) 0.0002(17)
C4 0.020(2) 0.028(2) 0.021(2) 0.0090(18) 0.0003(17) -0.0042(17)
C5 0.028(2) 0.023(2) 0.018(2) 0.0020(18) 0.0036(17) -0.0040(18)
C6 0.027(2) 0.017(2) 0.022(2) 0.0048(17) 0.0042(18) -0.0019(16)
C7 0.023(2) 0.022(2) 0.023(2) 0.0020(18) -0.0006(18) -0.0029(17)
C8 0.018(2) 0.021(2) 0.032(3) 0.0050(18) 0.0066(19) -0.0002(16)
C9 0.027(2) 0.023(2) 0.034(3) 0.0001(19) 0.006(2) -0.0036(18)
C10 0.018(2) 0.022(2) 0.025(2) 0.0003(18) 0.0066(18) 0.0020(16)
C11 0.030(2) 0.026(2) 0.031(3) 0.004(2) 0.005(2) -0.0005(19)
C12 0.021(2) 0.038(3) 0.045(3) -0.008(2) 0.005(2) -0.003(2)
C13 0.027(3) 0.027(2) 0.056(3) -0.011(2) 0.017(2) -0.006(2)
C14 0.042(3) 0.022(2) 0.041(3) 0.010(2) 0.013(2) 0.001(2)
C15 0.029(2) 0.030(2) 0.030(3) 0.005(2) 0.006(2) 0.0028(19)
C16 0.020(2) 0.026(2) 0.025(2) 0.0084(19) 0.0041(18) -0.0042(17)
C17 0.030(3) 0.028(2) 0.036(3) -0.002(2) 0.004(2) -0.007(2)
C18 0.048(3) 0.040(3) 0.026(3) -0.001(2) 0.001(2) -0.017(2)
C19 0.039(3) 0.059(3) 0.025(3) 0.008(2) -0.008(2) -0.026(3)
C20 0.024(3) 0.056(3) 0.034(3) 0.019(3) -0.005(2) -0.010(2)
C21 0.025(2) 0.037(3) 0.034(3) 0.009(2) 0.005(2) -0.004(2)
C22 0.016(2) 0.024(2) 0.027(2) 0.0058(18) 0.0022(18) -0.0004(17)
C23 0.029(2) 0.027(2) 0.026(2) 0.003(2) 0.001(2) -0.0036(19)
C24 0.029(3) 0.040(3) 0.035(3) 0.011(2) 0.000(2) -0.017(2)
C25 0.031(3) 0.056(3) 0.034(3) 0.012(3) 0.011(2) -0.015(2)
C26 0.044(3) 0.039(3) 0.031(3) -0.003(2) 0.013(2) -0.009(2)
C27 0.026(2) 0.028(2) 0.035(3) 0.001(2) 0.005(2) -0.0096(19)
C28 0.016(2) 0.023(2) 0.024(2) -0.0006(18) 0.0016(17) -0.0039(16)
C29 0.022(2) 0.032(2) 0.027(2) 0.0059(19) 0.0052(19) -0.0004(18)
C30 0.021(2) 0.028(2) 0.036(3) 0.009(2) 0.0039(19) 0.0045(17)
C31 0.022(2) 0.044(3) 0.033(3) 0.017(2) -0.001(2) 0.000(2)
C32 0.029(2) 0.044(3) 0.020(2) 0.007(2) -0.0003(19) -0.007(2)
C33 0.026(2) 0.032(2) 0.026(2) 0.007(2) 0.0056(19) 0.0006(19)
C34 0.027(2) 0.0175(19) 0.017(2) -0.0022(17) 0.0003(18) -0.0031(17)
C35 0.027(2) 0.028(2) 0.028(3) -0.0032(19) 0.000(2) -0.0043(18)
C36 0.032(3) 0.030(2) 0.039(3) -0.005(2) 0.008(2) -0.006(2)
C37 0.041(3) 0.038(3) 0.032(3) -0.002(2) 0.009(2) -0.018(2)
C38 0.046(3) 0.038(3) 0.032(3) 0.008(2) -0.001(2) -0.015(2)
C39 0.032(2) 0.027(2) 0.026(3) 0.0019(19) 0.001(2) -0.0036(19)
C40 0.034(3) 0.020(2) 0.020(2) 0.0002(17) 0.0023(19) 0.0024(18)
C41 0.035(3) 0.026(2) 0.042(3) -0.006(2) 0.002(2) 0.003(2)
C42 0.053(4) 0.030(3) 0.056(4) -0.017(2) 0.001(3) -0.001(2)
C43 0.064(4) 0.026(2) 0.045(3) -0.009(2) 0.009(3) 0.010(2)
C44 0.045(3) 0.038(3) 0.032(3) 0.005(2) 0.011(2) 0.021(2)
C45 0.037(3) 0.023(2) 0.021(2) 0.0055(18) 0.005(2) 0.0033(19)
C46 0.019(2) 0.0177(19) 0.021(2) -0.0006(17) -0.0023(17) -0.0024(16)
C47 0.026(2) 0.024(2) 0.021(2) 0.0055(18) 0.0063(18) 0.0040(17)
C48 0.028(2) 0.023(2) 0.032(3) 0.0052(19) 0.000(2) 0.0049(18)
C49 0.035(3) 0.027(2) 0.025(2) 0.0091(19) -0.001(2) -0.004(2)
C50 0.028(2) 0.037(2) 0.024(2) 0.003(2) 0.004(2) -0.005(2)
C51 0.022(2) 0.022(2) 0.020(2) -0.0035(18) -0.0014(18) 0.0005(17)
C52 0.025(2) 0.024(2) 0.023(2) -0.0033(18) -0.0022(18) 0.0075(17)
C53 0.023(2) 0.033(2) 0.025(2) -0.0073(19) -0.0013(19) 0.0058(18)
C54 0.021(2) 0.063(3) 0.039(3) -0.016(3) -0.007(2) 0.012(2)
C55 0.038(3) 0.070(4) 0.051(4) -0.023(3) -0.018(3) 0.037(3)
C56 0.057(4) 0.041(3) 0.037(3) -0.006(2) -0.015(3) 0.027(3)
C57 0.043(3) 0.033(2) 0.025(3) -0.005(2) -0.008(2) 0.013(2)
C58 0.027(2) 0.022(2) 0.0133(19) 0.0007(18) 0.0017(16) -0.0058(18)
C59 0.036(3) 0.023(2) 0.022(2) -0.0004(18) 0.002(2) -0.0050(19)
C60 0.050(3) 0.020(2) 0.026(3) -0.0031(19) 0.006(2) -0.002(2)
C61 0.043(3) 0.033(2) 0.020(2) -0.003(2) 0.004(2) -0.019(2)
C62 0.026(2) 0.040(3) 0.027(3) 0.004(2) 0.003(2) -0.009(2)
C63 0.028(2) 0.022(2) 0.026(2) 0.0013(18) 0.0045(19) -0.0014(17)

loop_
_atom_type_symbol
_atom_type_description
_atom_type_scat_dispersion_real
_atom_type_scat_dispersion_imag
_atom_type_scat_source
C C 0.0033 0.0016 'International Tables Vol C Tables 4.2.6.8 and 6.1.1.4'
H H 0.0000 0.0000 'International Tables Vol C Tables 4.2.6.8 and 6.1.1.4'
B B 0.0013 0.0007 'International Tables Vol C Tables 4.2.6.8 and 6.1.1.4'
F F 0.0171 0.0103 'International Tables Vol C Tables 4.2.6.8 and 6.1.1.4'
P P 0.1023 0.0942 'International Tables Vol C Tables 4.2.6.8 and 6.1.1.4'
S S 0.1246 0.1234 'International Tables Vol C Tables 4.2.6.8 and 6.1.1.4'
Ru Ru -1.2594 0.8363 'International Tables Vol C Tables 4.2.6.8 and 6.1.1.4'

loop_
_geom_angle_atom_site_label_1
_geom_angle_atom_site_label_2
_geom_angle_atom_site_label_3
_geom_angle
C5 Ru1 C2 76.17(14)
C5 Ru1 C1 64.71(14)
C2 Ru1 C1 36.27(13)
C5 Ru1 C4 36.12(13)
C2 Ru1 C4 63.80(14)
C1 Ru1 C4 75.89(14)
C5 Ru1 P2 166.38(10)
C2 Ru1 P2 90.55(11)
C1 Ru1 P2 102.72(10)
C4 Ru1 P2 138.99(10)
C5 Ru1 P1 96.28(10)
C2 Ru1 P1 147.55(10)
C1 Ru1 P1 160.50(10)
C4 Ru1 P1 91.34(10)
P2 Ru1 P1 96.59(4)
C5 Ru1 C6 36.02(13)
C2 Ru1 C6 64.80(13)
C1 Ru1 C6 35.99(13)
C4 Ru1 C6 64.57(14)
P2 Ru1 C6 134.64(10)
P1 Ru1 C6 125.01(10)
C5 Ru1 C3 64.62(14)
C2 Ru1 C3 35.48(14)
C1 Ru1 C3 64.56(13)
C4 Ru1 C3 35.49(14)
P2 Ru1 C3 106.05(11)
P1 Ru1 C3 112.67(11)
C6 Ru1 C3 76.20(13)
C28 P1 C34 102.65(18)
C28 P1 C40 105.04(18)
C34 P1 C40 98.33(18)
C28 P1 Ru1 110.62(12)
C34 P1 Ru1 122.98(13)
C40 P1 Ru1 115.07(14)
C46 P2 C52 105.99(18)
C46 P2 C58 96.30(17)
C52 P2 C58 104.91(18)
C46 P2 Ru1 121.91(13)
C52 P2 Ru1 112.10(14)
C58 P2 Ru1 113.47(13)
C6 S1 C7 103.27(18)
C8 B1 C7 109.4(3)
C8 B1 C16 108.4(3)
C7 B1 C16 111.1(3)
C8 B1 C22 115.3(3)
C7 B1 C22 106.5(3)
C16 B1 C22 106.1(3)
C2 C1 C6 120.2(4)
C2 C1 Ru1 71.6(2)
C6 C1 Ru1 73.5(2)
C2 C1 H1A 119.6
C6 C1 H1A 119.6
Ru1 C1 H1A 119.6
C3 C2 C1 121.6(4)
C3 C2 Ru1 74.4(2)
C1 C2 Ru1 72.2(2)
C3 C2 H2A 119.0
C1 C2 H2A 119.0
Ru1 C2 H2A 119.0
C2 C3 C4 118.1(4)
C2 C3 Ru1 70.2(2)
C4 C3 Ru1 70.6(2)
C2 C3 H3A 120.4
C4 C3 H3A 120.4
Ru1 C3 H3A 120.4
C3 C4 C5 121.4(4)
C3 C4 Ru1 73.9(2)
C5 C4 Ru1 71.3(2)
C3 C4 H4A 119.0
C5 C4 H4A 119.0
Ru1 C4 H4A 119.0
C4 C5 C6 120.7(4)
C4 C5 Ru1 72.6(2)
C6 C5 Ru1 74.0(2)
C4 C5 H5A 119.5
C6 C5 H5A 119.5
Ru1 C5 H5A 119.5
C5 C6 C1 118.0(4)
C5 C6 S1 117.9(3)
C1 C6 S1 124.1(3)
C5 C6 Ru1 70.0(2)
C1 C6 Ru1 70.5(2)
S1 C6 Ru1 130.22(18)
B1 C7 S1 109.4(3)
B1 C7 H7A 109.8
S1 C7 H7A 109.8
B1 C7 H7B 109.8
S1 C7 H7B 109.8
H7A C7 H7B 108.2
C9 C8 B1 113.4(3)
C9 C8 H8A 108.9
B1 C8 H8A 108.9
C9 C8 H8B 108.9
B1 C8 H8B 108.9
H8A C8 H8B 107.7
C10 C9 C8 115.0(3)
C10 C9 H9A 108.5
C8 C9 H9A 108.5
C10 C9 H9B 108.5
C8 C9 H9B 108.5
H9A C9 H9B 107.5
C11 C10 C15 118.2(4)
C11 C10 C9 119.4(4)
C15 C10 C9 122.3(4)
C12 C11 C10 121.5(4)
C12 C11 H11A 119.3
C10 C11 H11A 119.3
C13 C12 C11 119.6(4)
C13 C12 H12A 120.2
C11 C12 H12A 120.2
C14 C13 C12 119.5(4)
C14 C13 H13A 120.2
C12 C13 H13A 120.2
C13 C14 C15 121.4(4)
C13 C14 H14A 119.3
C15 C14 H14A 119.3
C14 C15 C10 119.8(4)
C14 C15 H15A 120.1
C10 C15 H15A 120.1
C21 C16 C17 112.6(4)
C21 C16 B1 120.2(4)
C17 C16 B1 127.1(4)
F1 C17 C18 115.2(4)
F1 C17 C16 120.2(4)
C18 C17 C16 124.7(4)
F2 C18 C19 120.0(4)
F2 C18 C17 120.4(5)
C19 C18 C17 119.6(4)
F3 C19 C18 120.5(5)
F3 C19 C20 120.5(5)
C18 C19 C20 119.0(4)
F4 C20 C19 119.3(4)
F4 C20 C21 121.4(5)
C19 C20 C21 119.2(5)
F5 C21 C20 115.4(4)
F5 C21 C16 119.7(4)
C20 C21 C16 124.9(5)
C23 C22 C27 112.4(4)
C23 C22 B1 120.5(4)
C27 C22 B1 127.1(3)
F6 C23 C24 115.0(4)
F6 C23 C22 119.7(4)
C24 C23 C22 125.4(4)
F7 C24 C23 121.3(4)
F7 C24 C25 119.4(4)
C23 C24 C25 119.3(4)
F8 C25 C26 120.6(4)
F8 C25 C24 121.3(4)
C26 C25 C24 118.1(4)
F9 C26 C27 120.8(4)
F9 C26 C25 118.8(4)
C27 C26 C25 120.4(4)
F10 C27 C26 115.4(4)
F10 C27 C22 120.1(4)
C26 C27 C22 124.4(4)
C33 C28 C29 118.2(4)
C33 C28 P1 124.3(3)
C29 C28 P1 117.5(3)
C30 C29 C28 121.1(4)
C30 C29 H29A 119.4
C28 C29 H29A 119.4
C29 C30 C31 119.9(4)
C29 C30 H30A 120.0
C31 C30 H30A 120.0
C32 C31 C30 120.2(4)
C32 C31 H31A 119.9
C30 C31 H31A 119.9
C31 C32 C33 119.9(4)
C31 C32 H32A 120.1
C33 C32 H32A 120.1
C32 C33 C28 120.7(4)
C32 C33 H33A 119.7
C28 C33 H33A 119.7
C39 C34 C35 118.8(4)
C39 C34 P1 117.6(3)
C35 C34 P1 123.7(3)
C34 C35 C36 120.2(4)
C34 C35 H35A 119.9
C36 C35 H35A 119.9
C37 C36 C35 120.4(4)
C37 C36 H36A 119.8
C35 C36 H36A 119.8
C36 C37 C38 120.1(4)
C36 C37 H37A 120.0
C38 C37 H37A 120.0
C39 C38 C37 119.6(4)
C39 C38 H38A 120.2
C37 C38 H38A 120.2
C34 C39 C38 121.0(4)
C34 C39 H39A 119.5
C38 C39 H39A 119.5
C45 C40 C41 118.9(4)
C45 C40 P1 121.9(3)
C41 C40 P1 119.1(3)
C42 C41 C40 120.9(4)
C42 C41 H41A 119.6
C40 C41 H41A 119.6
C41 C42 C43 119.5(5)
C41 C42 H42A 120.2
C43 C42 H42A 120.2
C44 C43 C42 120.2(4)
C44 C43 H43A 119.9
C42 C43 H43A 119.9
C43 C44 C45 120.7(4)
C43 C44 H44A 119.7
C45 C44 H44A 119.7
C44 C45 C40 119.8(4)
C44 C45 H45A 120.1
C40 C45 H45A 120.1
C47 C46 C51 118.8(4)
C47 C46 P2 120.0(3)
C51 C46 P2 120.8(3)
C46 C47 C48 120.4(4)
C46 C47 H47A 119.8
C48 C47 H47A 119.8
C49 C48 C47 119.6(4)
C49 C48 H48A 120.2
C47 C48 H48A 120.2
C48 C49 C50 120.5(4)
C48 C49 H49A 119.8
C50 C49 H49A 119.8
C49 C50 C51 120.2(4)
C49 C50 H50A 119.9
C51 C50 H50A 119.9
C50 C51 C46 120.4(4)
C50 C51 H51A 119.8
C46 C51 H51A 119.8
C53 C52 C57 117.9(4)
C53 C52 P2 124.1(3)
C57 C52 P2 117.7(3)
C52 C53 C54 121.0(4)
C52 C53 H53A 119.5
C54 C53 H53A 119.5
C55 C54 C53 120.0(5)
C55 C54 H54A 120.0
C53 C54 H54A 120.0
C54 C55 C56 120.1(4)
C54 C55 H55A 119.9
C56 C55 H55A 119.9
C57 C56 C55 120.1(5)
C57 C56 H56A 120.0
C55 C56 H56A 120.0
C56 C57 C52 120.9(5)
C56 C57 H57A 119.6
C52 C57 H57A 119.6
C59 C58 C63 118.2(4)
C59 C58 P2 124.4(3)
C63 C58 P2 117.3(3)
C60 C59 C58 120.6(4)
C60 C59 H59A 119.7
C58 C59 H59A 119.7
C61 C60 C59 120.6(4)
C61 C60 H60A 119.7
C59 C60 H60A 119.7
C60 C61 C62 119.2(4)
C60 C61 H61A 120.4
C62 C61 H61A 120.4
C63 C62 C61 120.6(4)
C63 C62 H62A 119.7
C61 C62 H62A 119.7
C62 C63 C58 120.8(4)
C62 C63 H63A 119.6
C58 C63 H63A 119.6

loop_
_geom_bond_atom_site_label_1
_geom_bond_atom_site_label_2
_geom_bond_distance
Ru1 C5 2.264(4)
Ru1 C2 2.269(4)
Ru1 C1 2.277(4)
Ru1 C4 2.280(4)
Ru1 P2 2.3076(11)
Ru1 P1 2.3129(11)
Ru1 C6 2.315(4)
Ru1 C3 2.323(4)
P1 C28 1.829(4)
P1 C34 1.833(4)
P1 C40 1.841(4)
P2 C46 1.828(4)
P2 C52 1.835(4)
P2 C58 1.843(4)
S1 C6 1.759(4)
S1 C7 1.811(4)
B1 C8 1.645(5)
B1 C7 1.656(6)
B1 C16 1.658(6)
B1 C22 1.663(6)
F1 C17 1.360(5)
F2 C18 1.353(5)
F3 C19 1.343(5)
F4 C20 1.344(5)
F5 C21 1.364(5)
F6 C23 1.359(5)
F7 C24 1.342(5)
F8 C25 1.348(5)
F9 C26 1.363(5)
F10 C27 1.366(4)
C1 C2 1.415(5)
C1 C6 1.419(5)
C1 H1A 1.0000
C2 C3 1.400(6)
C2 H2A 1.0000
C3 C4 1.403(6)
C3 H3A 1.0000
C4 C5 1.409(5)
C4 H4A 1.0000
C5 C6 1.416(5)
C5 H5A 1.0000
C7 H7A 0.9900
C7 H7B 0.9900
C8 C9 1.543(5)
C8 H8A 0.9900
C8 H8B 0.9900
C9 C10 1.523(5)
C9 H9A 0.9900
C9 H9B 0.9900
C10 C11 1.388(6)
C10 C15 1.393(5)
C11 C12 1.387(6)
C11 H11A 0.9500
C12 C13 1.383(6)
C12 H12A 0.9500
C13 C14 1.363(6)
C13 H13A 0.9500
C14 C15 1.391(6)
C14 H14A 0.9500
C15 H15A 0.9500
C16 C21 1.387(6)
C16 C17 1.390(6)
C17 C18 1.372(6)
C18 C19 1.371(7)
C19 C20 1.374(7)
C20 C21 1.376(6)
C22 C23 1.384(5)
C22 C27 1.387(6)
C23 C24 1.372(6)
C24 C25 1.373(6)
C25 C26 1.372(6)
C26 C27 1.367(6)
C28 C33 1.395(6)
C28 C29 1.398(5)
C29 C30 1.379(5)
C29 H29A 0.9500
C30 C31 1.384(6)
C30 H30A 0.9500
C31 C32 1.378(6)
C31 H31A 0.9500
C32 C33 1.393(5)
C32 H32A 0.9500
C33 H33A 0.9500
C34 C39 1.385(5)
C34 C35 1.389(5)
C35 C36 1.395(6)
C35 H35A 0.9500
C36 C37 1.366(6)
C36 H36A 0.9500
C37 C38 1.389(6)
C37 H37A 0.9500
C38 C39 1.385(6)
C38 H38A 0.9500
C39 H39A 0.9500
C40 C45 1.394(6)
C40 C41 1.397(6)
C41 C42 1.378(6)
C41 H41A 0.9500
C42 C43 1.390(7)
C42 H42A 0.9500
C43 C44 1.373(6)
C43 H43A 0.9500
C44 C45 1.385(6)
C44 H44A 0.9500
C45 H45A 0.9500
C46 C47 1.389(5)
C46 C51 1.394(5)
C47 C48 1.402(5)
C47 H47A 0.9500
C48 C49 1.374(6)
C48 H48A 0.9500
C49 C50 1.375(5)
C49 H49A 0.9500
C50 C51 1.387(5)
C50 H50A 0.9500
C51 H51A 0.9500
C52 C53 1.382(5)
C52 C57 1.414(6)
C53 C54 1.387(6)
C53 H53A 0.9500
C54 C55 1.378(7)
C54 H54A 0.9500
C55 C56 1.383(7)
C55 H55A 0.9500
C56 C57 1.370(6)
C56 H56A 0.9500
C57 H57A 0.9500
C58 C59 1.391(5)
C58 C63 1.397(5)
C59 C60 1.387(6)
C59 H59A 0.9500
C60 C61 1.379(6)
C60 H60A 0.9500
C61 C62 1.383(6)
C61 H61A 0.9500
C62 C63 1.377(6)
C62 H62A 0.9500
C63 H63A 0.9500
